data_8102513
loop_
_publ_author_name
'Nam-Ho Kim'
'In-Chul Hwang'
'Kwang Ha'

_publ_section_title
;
 Crystal structure of hexane-1,6-diammonium
 bis[diaquadibromo(pyridine-2-carboxylato)manganate(II)],
 [C6H18N2][MnBr2(H2O)2(C6H4NO2)]
;
_journal_issue 4
_journal_name_full 'Zeitschrift f\"ur Kristallographie - New Crystal Structures'
_journal_page_first 607
_journal_volume 224
_journal_year 2009
_chemical_formula_moiety 'C6 H8 Br2 Mn N O4, C3 H9 N'
_chemical_formula_sum 'C9 H17 Br2 Mn N2 O4'
_chemical_formula_weight 432.01
_chemical_name_systematic
; 

hexane-1,6-diammonium bis[diaquadibromo(pyridine-2-carboxylato)manganate(II)] 
;
_space_group_IT_number 2
_symmetry_cell_setting triclinic
_symmetry_space_group_name_Hall '-P 1'
_symmetry_space_group_name_H-M 'P -1'
_atom_sites_solution_hydrogens geom
_atom_sites_solution_primary direct
_atom_sites_solution_secondary difmap
_audit_creation_method SHELXL-97
_cell_angle_alpha 61.200(3)
_cell_angle_beta 86.644(2)
_cell_angle_gamma 84.480(3)
_cell_formula_units_Z 2
_cell_length_a 6.6913(11)
_cell_length_b 11.2935(18)
_cell_length_c 11.4486(18)
_cell_measurement_reflns_used 747
_cell_measurement_temperature 293(2)
_cell_measurement_theta_max 24.02
_cell_measurement_theta_min 3.06
_cell_volume 754.5(2)
_computing_cell_refinement 'SAINT (Bruker, 2000)'
_computing_data_collection 'SMART (Bruker, 2000)'
_computing_data_reduction 'SAINT (Bruker, 2000)'
_computing_molecular_graphics 'ORTEP-III (Farrugia, 1997)'
_computing_publication_material SHELXL97
_computing_structure_refinement 'SHELXL-97 (Sheldrick, 1997)'
_computing_structure_solution 'SHELXS-97 (Sheldrick, 1997)'
_diffrn_ambient_temperature 293(2)
_diffrn_measured_fraction_theta_full 0.906
_diffrn_measured_fraction_theta_max 0.877
_diffrn_measurement_device_type 'Bruker SMART 1000 CCD'
_diffrn_measurement_method '\f and \w scans'
_diffrn_radiation_monochromator graphite
_diffrn_radiation_source 'fine-focus sealed tube'
_diffrn_radiation_type MoK\a
_diffrn_radiation_wavelength 0.71073
_diffrn_reflns_av_R_equivalents 0.0178
_diffrn_reflns_av_sigmaI/netI 0.0334
_diffrn_reflns_limit_h_max 8
_diffrn_reflns_limit_h_min -7
_diffrn_reflns_limit_k_max 14
_diffrn_reflns_limit_k_min -13
_diffrn_reflns_limit_l_max 12
_diffrn_reflns_limit_l_min -14
_diffrn_reflns_number 4645
_diffrn_reflns_theta_full 25.00
_diffrn_reflns_theta_max 27.08
_diffrn_reflns_theta_min 3.06
_diffrn_standards_decay_% 0
_diffrn_standards_interval_count 0
_diffrn_standards_interval_time 0
_diffrn_standards_number 0
_exptl_absorpt_coefficient_mu 6.177
_exptl_absorpt_correction_T_max 1.000000
_exptl_absorpt_correction_T_min 0.367377
_exptl_absorpt_correction_type multi-scan
_exptl_absorpt_process_details SADABS
_exptl_crystal_colour colorless
_exptl_crystal_density_diffrn 1.901
_exptl_crystal_density_method 'not measured'
_exptl_crystal_description block
_exptl_crystal_F_000 424
_exptl_crystal_size_max 0.20
_exptl_crystal_size_mid 0.20
_exptl_crystal_size_min 0.15
_refine_diff_density_max 0.768
_refine_diff_density_min -0.676
_refine_diff_density_rms 0.102
_refine_ls_extinction_method none
_refine_ls_goodness_of_fit_ref 1.025
_refine_ls_hydrogen_treatment constr
_refine_ls_matrix_type full
_refine_ls_number_parameters 182
_refine_ls_number_reflns 2919
_refine_ls_number_restraints 0
_refine_ls_restrained_S_all 1.025
_refine_ls_R_factor_all 0.0510
_refine_ls_R_factor_gt 0.0384
_refine_ls_shift/su_max 0.001
_refine_ls_shift/su_mean 0.000
_refine_ls_structure_factor_coef Fsqd
_refine_ls_weighting_details 'calc w=1/[\s^2^(Fo^2^)+(0.0643P)^2^+0.0000P] where P=(Fo^2^+2Fc^2^)/3'
_refine_ls_weighting_scheme calc
_refine_ls_wR_factor_gt 0.0974
_refine_ls_wR_factor_ref 0.1047
_reflns_number_gt 2320
_reflns_number_total 2919
_reflns_threshold_expression >2sigma(I)
_cod_data_source_file 1267-2712.cff
_cod_data_source_block mnpicbr2
_cod_depositor_comments
;
The following automatic conversions were performed:
'_exptl_absorpt_correction_type' value 'Multi-scan' changed to
'multi-scan' according to
'/home/saulius/struct/CIF-dictionaries/cif_core.dic' dictionary named
'cif_core.dic' version 2.4.1 from 2010-06-29.

Automatic conversion script
Id: cif_fix_enum 1555 2011-01-17 13:19:09Z saulius 
;
_cod_original_sg_symbol_H-M P-1
_cod_database_code 8102513

loop_
_symmetry_equiv_pos_as_xyz
'x, y, z'
'-x, -y, -z'

loop_
_atom_site_label
_atom_site_type_symbol
_atom_site_fract_x
_atom_site_fract_y
_atom_site_fract_z
_atom_site_U_iso_or_equiv
_atom_site_adp_type
_atom_site_occupancy
_atom_site_symmetry_multiplicity
_atom_site_calc_flag
_atom_site_refinement_flags
_atom_site_disorder_assembly
_atom_site_disorder_group
Mn1 Mn 0.38130(9) 0.69419(6) 0.09095(6) 0.03436(18) Uani 1 1 d . . .
Br1 Br 0.10797(6) 0.51407(5) 0.17259(5) 0.04804(16) Uani 1 1 d . . .
Br2 Br 0.38690(6) 0.77045(5) -0.16880(4) 0.04611(16) Uani 1 1 d . . .
O1 O 0.6416(4) 0.8051(3) 0.0769(3) 0.0415(7) Uani 1 1 d . . .
O2 O 0.8325(5) 0.8733(3) 0.1827(3) 0.0463(8) Uani 1 1 d . . .
O3 O 0.6165(4) 0.5322(3) 0.1327(3) 0.0522(8) Uani 1 1 d . . .
H3A H 0.6275 0.4548 0.1376 0.078 Uiso 1 1 d . . .
H3B H 0.7506 0.5493 0.1221 0.078 Uiso 1 1 d . . .
O4 O 0.1592(5) 0.8635(3) 0.0376(3) 0.0601(9) Uani 1 1 d . . .
H4A H 0.0675 0.8635 0.0932 0.090 Uiso 1 1 d . . .
H4B H 0.1652 0.9321 -0.0291 0.090 Uiso 1 1 d . . .
N1 N 0.4003(5) 0.6875(4) 0.2909(3) 0.0384(8) Uani 1 1 d . . .
C1 C 0.2786(7) 0.6316(5) 0.3967(4) 0.0517(12) Uani 1 1 d . . .
H1 H 0.1685 0.5909 0.3900 0.062 Uiso 1 1 calc R . .
C2 C 0.3068(9) 0.6306(6) 0.5148(5) 0.0612(14) Uani 1 1 d . . .
H2 H 0.2181 0.5900 0.5862 0.073 Uiso 1 1 calc R . .
C3 C 0.4659(9) 0.6896(6) 0.5255(5) 0.0664(15) Uani 1 1 d . . .
H3 H 0.4886 0.6900 0.6047 0.080 Uiso 1 1 calc R . .
C4 C 0.5960(8) 0.7502(5) 0.4163(4) 0.0545(13) Uani 1 1 d . . .
H4 H 0.7066 0.7913 0.4216 0.065 Uiso 1 1 calc R . .
C5 C 0.5568(6) 0.7477(4) 0.3006(4) 0.0367(9) Uani 1 1 d . . .
C6 C 0.6879(6) 0.8144(4) 0.1770(4) 0.0373(10) Uani 1 1 d . . .
N2 N 0.1206(5) 0.2101(4) 0.1359(3) 0.0464(9) Uani 1 1 d . B .
H2A H -0.0102 0.2351 0.1257 0.070 Uiso 1 1 calc R . .
H2B H 0.1697 0.2041 0.0648 0.070 Uiso 1 1 calc R . .
H2C H 0.1833 0.2713 0.1448 0.070 Uiso 1 1 calc R . .
C7 C 0.1521(8) 0.0770(6) 0.2562(5) 0.0602(13) Uani 1 1 d . . .
H7A H 0.2756 0.0330 0.2416 0.072 Uiso 0.50 1 calc PR A 1
H7B H 0.0443 0.0236 0.2600 0.072 Uiso 0.50 1 calc PR A 1
H7C H 0.2825 0.0326 0.2534 0.072 Uiso 0.50 1 calc PR A 2
H7D H 0.0486 0.0182 0.2660 0.072 Uiso 0.50 1 calc PR A 2
C8A C 0.164(5) 0.065(2) 0.391(2) 0.082(9) Uani 0.50 1 d P B 1
H8A H 0.1972 -0.0300 0.4534 0.098 Uiso 0.50 1 calc PR B 1
H8B H 0.2755 0.1144 0.3896 0.098 Uiso 0.50 1 calc PR B 1
C9A C -0.0131(18) 0.1119(10) 0.4415(9) 0.056(3) Uani 0.50 1 d P . 1
H9A H -0.0684 0.1977 0.3709 0.067 Uiso 0.50 1 calc PR . 1
H9B H 0.0260 0.1272 0.5131 0.067 Uiso 0.50 1 calc PR . 1
C8B C 0.139(5) 0.115(2) 0.3745(15) 0.055(5) Uani 0.50 1 d P B 2
H8C H 0.2395 0.1775 0.3603 0.066 Uiso 0.50 1 calc PR B 2
H8D H 0.0077 0.1602 0.3749 0.066 Uiso 0.50 1 calc PR B 2
C9B C 0.1726(17) -0.0120(11) 0.5074(9) 0.062(3) Uani 0.50 1 d P . 2
H9C H 0.2979 -0.0594 0.5008 0.074 Uiso 0.50 1 calc PR . 2
H9D H 0.1903 0.0156 0.5741 0.074 Uiso 0.50 1 calc PR . 2

loop_
_atom_site_aniso_label
_atom_site_aniso_U_11
_atom_site_aniso_U_22
_atom_site_aniso_U_33
_atom_site_aniso_U_23
_atom_site_aniso_U_13
_atom_site_aniso_U_12
Mn1 0.0284(3) 0.0415(4) 0.0363(3) -0.0209(3) 0.0004(2) -0.0043(3)
Br1 0.0355(3) 0.0508(3) 0.0588(3) -0.0252(2) -0.0017(2) -0.0132(2)
Br2 0.0376(3) 0.0625(3) 0.0426(3) -0.0283(2) 0.00009(18) -0.0067(2)
O1 0.0397(16) 0.0555(19) 0.0345(15) -0.0244(14) 0.0091(12) -0.0170(14)
O2 0.0424(18) 0.053(2) 0.0547(19) -0.0327(16) 0.0115(14) -0.0242(16)
O3 0.0347(17) 0.0503(19) 0.079(2) -0.0372(17) -0.0096(15) 0.0039(14)
O4 0.057(2) 0.0425(18) 0.059(2) -0.0109(15) 0.0214(16) 0.0084(15)
N1 0.0360(19) 0.045(2) 0.0382(18) -0.0221(16) 0.0070(14) -0.0136(16)
C1 0.050(3) 0.062(3) 0.048(3) -0.029(2) 0.015(2) -0.021(2)
C2 0.067(3) 0.074(4) 0.046(3) -0.030(3) 0.020(2) -0.026(3)
C3 0.086(4) 0.088(4) 0.036(3) -0.036(3) 0.014(2) -0.033(3)
C4 0.066(3) 0.069(3) 0.044(3) -0.036(2) 0.009(2) -0.030(3)
C5 0.037(2) 0.039(2) 0.036(2) -0.0195(18) 0.0057(17) -0.0083(19)
C6 0.043(3) 0.032(2) 0.038(2) -0.0169(18) 0.0061(18) -0.0052(19)
N2 0.035(2) 0.065(3) 0.043(2) -0.0283(19) -0.0004(15) -0.0085(18)
C7 0.056(3) 0.070(4) 0.053(3) -0.026(3) 0.003(2) -0.022(3)
C8A 0.091(15) 0.066(16) 0.078(13) -0.018(10) -0.002(9) -0.056(14)
C9A 0.078(8) 0.054(6) 0.043(5) -0.027(5) 0.003(5) -0.025(6)
C8B 0.094(12) 0.060(13) 0.023(6) -0.024(7) 0.017(6) -0.044(10)
C9B 0.072(7) 0.074(7) 0.031(5) -0.016(5) 0.000(4) -0.026(6)

loop_
_atom_type_symbol
_atom_type_description
_atom_type_scat_dispersion_real
_atom_type_scat_dispersion_imag
_atom_type_scat_source
C C 0.0033 0.0016 'International Tables Vol C Tables 4.2.6.8 and 6.1.1.4'
H H 0.0000 0.0000 'International Tables Vol C Tables 4.2.6.8 and 6.1.1.4'
Br Br -0.2901 2.4595 'International Tables Vol C Tables 4.2.6.8 and 6.1.1.4'
Mn Mn 0.3368 0.7283 'International Tables Vol C Tables 4.2.6.8 and 6.1.1.4'
N N 0.0061 0.0033 'International Tables Vol C Tables 4.2.6.8 and 6.1.1.4'
O O 0.0106 0.0060 'International Tables Vol C Tables 4.2.6.8 and 6.1.1.4'

loop_
_geom_angle_atom_site_label_1
_geom_angle_atom_site_label_2
_geom_angle_atom_site_label_3
_geom_angle
_geom_angle_site_symmetry_1
_geom_angle_site_symmetry_3
_geom_angle_publ_flag
O4 Mn1 O3 176.14(12) . . ?
O4 Mn1 O1 96.27(13) . . ?
O3 Mn1 O1 81.34(11) . . ?
O4 Mn1 N1 87.31(13) . . ?
O3 Mn1 N1 94.90(12) . . ?
O1 Mn1 N1 73.90(11) . . ?
O4 Mn1 Br1 93.45(10) . . ?
O3 Mn1 Br1 89.54(9) . . ?
O1 Mn1 Br1 164.39(8) . . ?
N1 Mn1 Br1 94.45(9) . . ?
O4 Mn1 Br2 84.47(9) . . ?
O3 Mn1 Br2 92.65(9) . . ?
O1 Mn1 Br2 93.84(7) . . ?
N1 Mn1 Br2 164.41(10) . . ?
Br1 Mn1 Br2 99.24(2) . . ?
C6 O1 Mn1 119.0(3) . . ?
Mn1 O3 H3A 137.3(3) . . ?
Mn1 O3 H3B 121.0(2) . . ?
H3A O3 H3B 99.2(3) . . ?
Mn1 O4 H4A 121.3(2) . . ?
Mn1 O4 H4B 122.7(3) . . ?
H4A O4 H4B 115.5(3) . . ?
C1 N1 C5 117.8(4) . . ?
C1 N1 Mn1 128.4(3) . . ?
C5 N1 Mn1 113.8(3) . . ?
N1 C1 C2 123.6(5) . . ?
N1 C1 H1 118.2 . . ?
C2 C1 H1 118.2 . . ?
C3 C2 C1 118.7(5) . . ?
C3 C2 H2 120.6 . . ?
C1 C2 H2 120.6 . . ?
C2 C3 C4 119.3(4) . . ?
C2 C3 H3 120.4 . . ?
C4 C3 H3 120.4 . . ?
C5 C4 C3 118.6(5) . . ?
C5 C4 H4 120.7 . . ?
C3 C4 H4 120.7 . . ?
N1 C5 C4 122.0(4) . . ?
N1 C5 C6 116.4(3) . . ?
C4 C5 C6 121.6(4) . . ?
O2 C6 O1 125.5(4) . . ?
O2 C6 C5 117.6(4) . . ?
O1 C6 C5 116.9(4) . . ?
C7 N2 H2A 109.5 . . ?
C7 N2 H2B 109.5 . . ?
H2A N2 H2B 109.5 . . ?
C7 N2 H2C 109.5 . . ?
H2A N2 H2C 109.5 . . ?
H2B N2 H2C 109.5 . . ?
N2 C7 C8A 121.6(9) . . ?
N2 C7 C8B 102.9(8) . . ?
C8A C7 C8B 19.0(13) . . ?
N2 C7 H7A 106.9 . . ?
C8A C7 H7A 106.9 . . ?
C8B C7 H7A 119.6 . . ?
N2 C7 H7B 106.9 . . ?
C8A C7 H7B 106.9 . . ?
C8B C7 H7B 112.9 . . ?
H7A C7 H7B 106.7 . . ?
N2 C7 H7C 111.2 . . ?
C8A C7 H7C 98.6 . . ?
C8B C7 H7C 111.2 . . ?
H7A C7 H7C 8.5 . . ?
H7B C7 H7C 111.4 . . ?
N2 C7 H7D 111.2 . . ?
C8A C7 H7D 104.1 . . ?
C8B C7 H7D 111.2 . . ?
H7A C7 H7D 104.9 . . ?
H7B C7 H7D 4.3 . . ?
H7C C7 H7D 109.1 . . ?
C9A C8A C7 117(2) . . ?
C9A C8A H8A 107.9 . . ?
C7 C8A H8A 107.9 . . ?
C9A C8A H8B 107.9 . . ?
C7 C8A H8B 107.9 . . ?
H8A C8A H8B 107.2 . . ?
C8A C9A C9B 112.4(13) . 2_556 ?
C8A C9A H9A 109.1 . . ?
C9B C9A H9A 109.1 2_556 . ?
C8A C9A H9B 109.1 . . ?
C9B C9A H9B 109.1 2_556 . ?
H9A C9A H9B 107.9 . . ?
C9B C8B C7 109.8(13) . . ?
C9B C8B H8C 109.7 . . ?
C7 C8B H8C 109.7 . . ?
C9B C8B H8D 109.7 . . ?
C7 C8B H8D 109.7 . . ?
H8C C8B H8D 108.2 . . ?
C9A C9B C8B 118.0(14) 2_556 . ?
C9A C9B H9C 107.8 2_556 . ?
C8B C9B H9C 107.8 . . ?
C9A C9B H9D 107.8 2_556 . ?
C8B C9B H9D 107.8 . . ?
H9C C9B H9D 107.1 . . ?

loop_
_geom_bond_atom_site_label_1
_geom_bond_atom_site_label_2
_geom_bond_distance
_geom_bond_site_symmetry_2
_geom_bond_publ_flag
Mn1 O4 2.162(3) . ?
Mn1 O3 2.178(3) . ?
Mn1 O1 2.195(3) . ?
Mn1 N1 2.265(3) . ?
Mn1 Br1 2.6533(8) . ?
Mn1 Br2 2.6669(8) . ?
O1 C6 1.259(5) . ?
O2 C6 1.248(5) . ?
O3 H3A 0.845(3) . ?
O3 H3B 0.925(3) . ?
O4 H4A 0.858(3) . ?
O4 H4B 0.785(3) . ?
N1 C1 1.332(5) . ?
N1 C5 1.340(5) . ?
C1 C2 1.371(7) . ?
C1 H1 0.9300 . ?
C2 C3 1.350(8) . ?
C2 H2 0.9300 . ?
C3 C4 1.397(7) . ?
C3 H3 0.9300 . ?
C4 C5 1.380(6) . ?
C4 H4 0.9300 . ?
C5 C6 1.515(5) . ?
N2 C7 1.476(6) . ?
N2 H2A 0.8900 . ?
N2 H2B 0.8900 . ?
N2 H2C 0.8900 . ?
C7 C8A 1.48(2) . ?
C7 C8B 1.605(16) . ?
C7 H7A 0.9700 . ?
C7 H7B 0.9700 . ?
C7 H7C 0.9700 . ?
C7 H7D 0.9700 . ?
C8A C9A 1.46(3) . ?
C8A H8A 0.9700 . ?
C8A H8B 0.9700 . ?
C9A C9B 1.508(14) 2_556 ?
C9A H9A 0.9700 . ?
C9A H9B 0.9700 . ?
C8B C9B 1.52(2) . ?
C8B H8C 0.9700 . ?
C8B H8D 0.9700 . ?
C9B C9A 1.508(14) 2_556 ?
C9B H9C 0.9700 . ?
C9B H9D 0.9700 . ?

loop_
_geom_hbond_atom_site_label_D
_geom_hbond_atom_site_label_H
_geom_hbond_atom_site_label_A
_geom_hbond_distance_DH
_geom_hbond_distance_HA
_geom_hbond_distance_DA
_geom_hbond_angle_DHA
_geom_hbond_site_symmetry_A
N2 H2A Br2 0.89 2.54 3.392(4) 160.4 2_565
N2 H2B O1 0.89 2.03 2.897(4) 163.2 2_665
N2 H2C Br1 0.89 2.90 3.647(4) 142.1 .
N2 H2C Br2 0.89 2.88 3.378(4) 117.3 2_665
O3 H3A Br2 0.845(3) 2.40 3.241(3) 171.7(2) 2_665
O3 H3B Br1 0.925(3) 2.44 3.320(3) 158.3(2) 1_655
O4 H4A O2 0.858(3) 1.850(3) 2.694(4) 167.5(3) 1_455
O4 H4B O2 0.785(3) 2.050(3) 2.827(4) 170.0(3) 2_675

loop_
_geom_torsion_atom_site_label_1
_geom_torsion_atom_site_label_2
_geom_torsion_atom_site_label_3
_geom_torsion_atom_site_label_4
_geom_torsion
_geom_torsion_site_symmetry_1
_geom_torsion_site_symmetry_2
_geom_torsion_site_symmetry_3
_geom_torsion_site_symmetry_4
_geom_torsion_publ_flag
O4 Mn1 O1 C6 86.6(3) . . . . ?
O3 Mn1 O1 C6 -96.4(3) . . . . ?
N1 Mn1 O1 C6 1.2(3) . . . . ?
Br1 Mn1 O1 C6 -41.6(5) . . . . ?
Br2 Mn1 O1 C6 171.5(3) . . . . ?
O4 Mn1 N1 C1 81.2(4) . . . . ?
O3 Mn1 N1 C1 -101.9(4) . . . . ?
O1 Mn1 N1 C1 178.5(4) . . . . ?
Br1 Mn1 N1 C1 -12.0(4) . . . . ?
Br2 Mn1 N1 C1 139.4(4) . . . . ?
O4 Mn1 N1 C5 -99.3(3) . . . . ?
O3 Mn1 N1 C5 77.5(3) . . . . ?
O1 Mn1 N1 C5 -2.0(3) . . . . ?
Br1 Mn1 N1 C5 167.4(3) . . . . ?
Br2 Mn1 N1 C5 -41.2(5) . . . . ?
C5 N1 C1 C2 -1.0(7) . . . . ?
Mn1 N1 C1 C2 178.4(4) . . . . ?
N1 C1 C2 C3 0.2(8) . . . . ?
C1 C2 C3 C4 0.3(9) . . . . ?
C2 C3 C4 C5 0.1(9) . . . . ?
C1 N1 C5 C4 1.4(6) . . . . ?
Mn1 N1 C5 C4 -178.1(3) . . . . ?
C1 N1 C5 C6 -178.0(4) . . . . ?
Mn1 N1 C5 C6 2.5(4) . . . . ?
C3 C4 C5 N1 -1.0(7) . . . . ?
C3 C4 C5 C6 178.4(4) . . . . ?
Mn1 O1 C6 O2 179.4(3) . . . . ?
Mn1 O1 C6 C5 -0.4(4) . . . . ?
N1 C5 C6 O2 178.7(4) . . . . ?
C4 C5 C6 O2 -0.7(6) . . . . ?
N1 C5 C6 O1 -1.5(5) . . . . ?
C4 C5 C6 O1 179.1(4) . . . . ?
N2 C7 C8A C9A 63(2) . . . . ?
C8B C7 C8A C9A 51(6) . . . . ?
C7 C8A C9A C9B 77.8(18) . . . 2_556 ?
N2 C7 C8B C9B -178.9(14) . . . . ?
C8A C7 C8B C9B -9(5) . . . . ?
C7 C8B C9B C9A -69(2) . . . 2_556 ?
